data_7115516
loop_
_publ_author_name
'Michael H. Holthausen'
'Tayseer Mahdi'
'Christoph Schlepphorst'
'Lindsay J. Hounjet'
'Jan J. Weigand'
'Douglas W. Stephan'

_publ_section_title
;
 Frustrated Lewis pair-mediated C-O or C-H bond activation of ethers
;
_journal_name_full Chem.Commun.
_journal_page_first 10038
_journal_paper_doi 10.1039/C4cc01922A
_journal_volume 50
_journal_year 2014
_chemical_formula_sum 'C44 H41 B F15 O P'
_chemical_formula_weight 912.55
_chemical_name_systematic
; 
 ? 
;
_space_group_IT_number 4
_symmetry_cell_setting monoclinic
_symmetry_space_group_name_Hall 'P 2yb'
_symmetry_space_group_name_H-M 'P 1 21 1'
_atom_sites_solution_hydrogens geom
_atom_sites_solution_primary direct
_atom_sites_solution_secondary difmap
_audit_creation_method SHELXL-97
_cell_angle_alpha 90.00
_cell_angle_beta 92.265(3)
_cell_angle_gamma 90.00
_cell_formula_units_Z 2
_cell_length_a 11.5255(6)
_cell_length_b 14.8611(8)
_cell_length_c 11.8913(6)
_cell_measurement_reflns_used 6637
_cell_measurement_temperature 150(2)
_cell_measurement_theta_max 26.34
_cell_measurement_theta_min 2.41
_cell_volume 2035.17(18)
_computing_cell_refinement 'Bruker SAINT'
_computing_data_collection 'Bruker APEX2'
_computing_data_reduction 'Bruker SAINT'
_computing_molecular_graphics 'Bruker SHELXTL'
_computing_publication_material 'Bruker SHELXTL'
_computing_structure_refinement 'SHELXL-97 (Sheldrick, 2008)'
_computing_structure_solution 'SHELXS-97 (Sheldrick, 2008)'
_diffrn_ambient_temperature 150(2)
_diffrn_measured_fraction_theta_full 0.996
_diffrn_measured_fraction_theta_max 0.996
_diffrn_measurement_device_type 'Bruker APEX-II CCD'
_diffrn_measurement_method '\f and \w scans'
_diffrn_radiation_monochromator graphite
_diffrn_radiation_source 'fine-focus sealed tube'
_diffrn_radiation_type MoK\a
_diffrn_radiation_wavelength 0.71073
_diffrn_reflns_av_R_equivalents 0.0489
_diffrn_reflns_av_sigmaI/netI 0.0810
_diffrn_reflns_limit_h_max 14
_diffrn_reflns_limit_h_min -14
_diffrn_reflns_limit_k_max 19
_diffrn_reflns_limit_k_min -17
_diffrn_reflns_limit_l_max 13
_diffrn_reflns_limit_l_min -15
_diffrn_reflns_number 18720
_diffrn_reflns_theta_full 27.50
_diffrn_reflns_theta_max 27.50
_diffrn_reflns_theta_min 1.71
_exptl_absorpt_coefficient_mu 0.172
_exptl_absorpt_correction_T_max 0.9830
_exptl_absorpt_correction_T_min 0.9763
_exptl_absorpt_correction_type multi-scan
_exptl_absorpt_process_details sadabs
_exptl_crystal_colour colourless
_exptl_crystal_density_diffrn 1.489
_exptl_crystal_density_method 'not measured'
_exptl_crystal_description block
_exptl_crystal_F_000 936
_exptl_crystal_size_max 0.14
_exptl_crystal_size_mid 0.12
_exptl_crystal_size_min 0.10
_refine_diff_density_max 0.425
_refine_diff_density_min -0.282
_refine_diff_density_rms 0.058
_refine_ls_abs_structure_details 'Flack H D (1983), Acta Cryst. A39, 876-881'
_refine_ls_abs_structure_Flack -0.06(11)
_refine_ls_extinction_method none
_refine_ls_goodness_of_fit_ref 1.009
_refine_ls_hydrogen_treatment mixed
_refine_ls_matrix_type full
_refine_ls_number_parameters 559
_refine_ls_number_reflns 8663
_refine_ls_number_restraints 1
_refine_ls_restrained_S_all 1.009
_refine_ls_R_factor_all 0.0853
_refine_ls_R_factor_gt 0.0517
_refine_ls_shift/su_max 0.000
_refine_ls_shift/su_mean 0.000
_refine_ls_structure_factor_coef Fsqd
_refine_ls_weighting_details 'calc w=1/[\s^2^(Fo^2^)+(0.0493P)^2^+0.2380P] where P=(Fo^2^+2Fc^2^)/3'
_refine_ls_weighting_scheme calc
_refine_ls_wR_factor_gt 0.1007
_refine_ls_wR_factor_ref 0.1136
_reflns_number_gt 6277
_reflns_number_total 8663
_reflns_threshold_expression >2sigma(I)
_cod_data_source_file c4cc01922a2.cif
_cod_data_source_block tm106_0m
_cod_original_sg_symbol_H-M P2(1)
_cod_database_code 7115516

loop_
_symmetry_equiv_pos_as_xyz
'x, y, z'
'-x, y+1/2, -z'

loop_
_atom_site_label
_atom_site_type_symbol
_atom_site_fract_x
_atom_site_fract_y
_atom_site_fract_z
_atom_site_U_iso_or_equiv
_atom_site_adp_type
_atom_site_occupancy
_atom_site_symmetry_multiplicity
_atom_site_calc_flag
_atom_site_refinement_flags
P1 P 0.14820(7) 0.35178(6) 0.39619(7) 0.02018(18) Uani 1 1 d .
F1 F 0.47387(16) 0.40894(16) -0.20754(16) 0.0377(5) Uani 1 1 d .
F2 F 0.58084(18) 0.49161(17) -0.37080(16) 0.0441(6) Uani 1 1 d .
F3 F 0.80675(19) 0.54422(16) -0.34300(18) 0.0451(6) Uani 1 1 d .
F4 F 0.92299(16) 0.51306(16) -0.14286(18) 0.0431(6) Uani 1 1 d .
F5 F 0.81743(15) 0.42911(14) 0.02389(15) 0.0315(5) Uani 1 1 d .
F6 F 0.78741(16) 0.25761(14) -0.07249(15) 0.0300(5) Uani 1 1 d .
F7 F 0.87557(17) 0.10553(15) 0.00582(19) 0.0418(5) Uani 1 1 d .
F8 F 0.79680(19) 0.02951(14) 0.19670(18) 0.0423(6) Uani 1 1 d .
F9 F 0.62107(19) 0.11061(15) 0.30534(17) 0.0432(6) Uani 1 1 d .
F10 F 0.53064(16) 0.26453(14) 0.22932(15) 0.0341(5) Uani 1 1 d .
F11 F 0.40532(15) 0.50381(13) 0.01908(15) 0.0270(4) Uani 1 1 d .
F12 F 0.36214(15) 0.62338(13) 0.17856(16) 0.0304(5) Uani 1 1 d .
F13 F 0.50670(18) 0.63944(15) 0.36294(17) 0.0419(6) Uani 1 1 d .
F14 F 0.69359(17) 0.52811(15) 0.38913(17) 0.0406(6) Uani 1 1 d .
F15 F 0.73177(15) 0.40024(14) 0.23931(15) 0.0289(4) Uani 1 1 d .
O1 O 0.46107(16) 0.33098(14) 0.00198(17) 0.0209(5) Uani 1 1 d .
C1 C 0.6407(3) 0.4119(2) -0.0825(2) 0.0202(7) Uani 1 1 d .
C2 C 0.5858(3) 0.4322(2) -0.1850(3) 0.0250(7) Uani 1 1 d .
C3 C 0.6387(3) 0.4765(3) -0.2722(3) 0.0296(8) Uani 1 1 d .
C4 C 0.7533(3) 0.5032(3) -0.2580(3) 0.0317(8) Uani 1 1 d .
C5 C 0.8112(3) 0.4868(2) -0.1576(3) 0.0286(8) Uani 1 1 d .
C6 C 0.7549(3) 0.4436(2) -0.0730(3) 0.0240(7) Uani 1 1 d .
C7 C 0.6553(2) 0.2725(2) 0.0752(2) 0.0179(6) Uani 1 1 d .
C8 C 0.7435(3) 0.2261(2) 0.0243(3) 0.0208(7) Uani 1 1 d .
C9 C 0.7914(3) 0.1468(2) 0.0622(3) 0.0260(8) Uani 1 1 d .
C10 C 0.7522(3) 0.1075(2) 0.1583(3) 0.0269(8) Uani 1 1 d .
C11 C 0.6634(3) 0.1495(2) 0.2126(3) 0.0286(8) Uani 1 1 d .
C12 C 0.6180(3) 0.2286(2) 0.1707(3) 0.0234(7) Uani 1 1 d .
C13 C 0.5676(2) 0.4417(2) 0.1225(2) 0.0189(7) Uani 1 1 d .
C14 C 0.4774(2) 0.5038(2) 0.1123(2) 0.0192(7) Uani 1 1 d .
C15 C 0.4550(3) 0.5681(2) 0.1918(3) 0.0211(7) Uani 1 1 d .
C16 C 0.5276(3) 0.5770(2) 0.2845(3) 0.0256(8) Uani 1 1 d .
C17 C 0.6211(3) 0.5198(2) 0.2981(3) 0.0250(7) Uani 1 1 d .
C18 C 0.6386(3) 0.4537(2) 0.2180(3) 0.0223(7) Uani 1 1 d .
C19 C 0.4404(3) 0.2526(2) -0.0619(3) 0.0233(7) Uani 1 1 d .
H19A H 0.4701 0.1995 -0.0197 0.028 Uiso 1 1 calc R
H19B H 0.4814 0.2565 -0.1334 0.028 Uiso 1 1 calc R
C20 C 0.3114(3) 0.2430(2) -0.0864(2) 0.0209(7) Uani 1 1 d .
C21 C 0.2427(3) 0.3177(2) -0.1101(3) 0.0239(7) Uani 1 1 d .
H21A H 0.2774 0.3755 -0.1136 0.029 Uiso 1 1 calc R
C22 C 0.1237(3) 0.3086(3) -0.1287(3) 0.0293(8) Uani 1 1 d .
H22A H 0.0772 0.3602 -0.1442 0.035 Uiso 1 1 calc R
C23 C 0.0725(3) 0.2240(3) -0.1245(3) 0.0322(9) Uani 1 1 d .
H23A H -0.0091 0.2178 -0.1356 0.039 Uiso 1 1 calc R
C24 C 0.1411(3) 0.1487(3) -0.1041(3) 0.0335(9) Uani 1 1 d .
H24A H 0.1071 0.0905 -0.1044 0.040 Uiso 1 1 calc R
C25 C 0.2589(3) 0.1586(3) -0.0833(3) 0.0275(8) Uani 1 1 d .
H25A H 0.3051 0.1070 -0.0665 0.033 Uiso 1 1 calc R
C26 C 0.2997(3) 0.3261(3) 0.4557(3) 0.0289(8) Uani 1 1 d .
C27 C 0.3075(3) 0.3414(4) 0.5831(3) 0.0551(13) Uani 1 1 d .
H27A H 0.3862 0.3275 0.6120 0.083 Uiso 1 1 calc R
H27B H 0.2518 0.3020 0.6194 0.083 Uiso 1 1 calc R
H27C H 0.2892 0.4043 0.5995 0.083 Uiso 1 1 calc R
C28 C 0.3927(3) 0.3856(3) 0.4014(4) 0.0457(11) Uani 1 1 d .
H28A H 0.4697 0.3703 0.4338 0.069 Uiso 1 1 calc R
H28B H 0.3762 0.4492 0.4159 0.069 Uiso 1 1 calc R
H28C H 0.3911 0.3750 0.3200 0.069 Uiso 1 1 calc R
C29 C 0.3336(3) 0.2271(3) 0.4331(3) 0.0361(9) Uani 1 1 d .
H29A H 0.4121 0.2157 0.4645 0.054 Uiso 1 1 calc R
H29B H 0.3315 0.2161 0.3518 0.054 Uiso 1 1 calc R
H29C H 0.2786 0.1868 0.4687 0.054 Uiso 1 1 calc R
C30 C 0.1397(3) 0.3454(3) 0.2378(3) 0.0264(7) Uani 1 1 d .
C31 C 0.2069(4) 0.2663(3) 0.1937(3) 0.0462(11) Uani 1 1 d .
H31A H 0.2002 0.2657 0.1113 0.069 Uiso 1 1 calc R
H31B H 0.1751 0.2103 0.2231 0.069 Uiso 1 1 calc R
H31C H 0.2888 0.2718 0.2181 0.069 Uiso 1 1 calc R
C32 C 0.1875(4) 0.4329(3) 0.1840(4) 0.0577(13) Uani 1 1 d .
H32A H 0.1823 0.4276 0.1018 0.087 Uiso 1 1 calc R
H32B H 0.2688 0.4415 0.2090 0.087 Uiso 1 1 calc R
H32C H 0.1415 0.4846 0.2073 0.087 Uiso 1 1 calc R
C33 C 0.0129(3) 0.3339(3) 0.1949(3) 0.0472(11) Uani 1 1 d .
H33A H 0.0098 0.3307 0.1125 0.071 Uiso 1 1 calc R
H33B H -0.0330 0.3854 0.2191 0.071 Uiso 1 1 calc R
H33C H -0.0189 0.2784 0.2258 0.071 Uiso 1 1 calc R
C34 C 0.0932(3) 0.4630(3) 0.4505(3) 0.0350(9) Uani 1 1 d .
C35 C 0.0662(4) 0.4567(3) 0.5763(4) 0.0566(13) Uani 1 1 d .
H35A H 0.0372 0.5149 0.6020 0.085 Uiso 1 1 calc R
H35B H 0.1372 0.4410 0.6200 0.085 Uiso 1 1 calc R
H35C H 0.0072 0.4103 0.5867 0.085 Uiso 1 1 calc R
C36 C -0.0185(3) 0.4921(3) 0.3896(4) 0.0518(11) Uani 1 1 d .
H36A H -0.0446 0.5493 0.4209 0.078 Uiso 1 1 calc R
H36B H -0.0783 0.4461 0.3992 0.078 Uiso 1 1 calc R
H36C H -0.0050 0.4996 0.3093 0.078 Uiso 1 1 calc R
C37 C 0.1871(4) 0.5367(3) 0.4387(5) 0.0654(15) Uani 1 1 d .
H37A H 0.1581 0.5940 0.4671 0.098 Uiso 1 1 calc R
H37B H 0.2051 0.5434 0.3593 0.098 Uiso 1 1 calc R
H37C H 0.2576 0.5194 0.4823 0.098 Uiso 1 1 calc R
C38 C 0.0626(3) 0.2553(2) 0.4473(3) 0.0278(8) Uani 1 1 d .
H38A H 0.0562 0.2115 0.3847 0.033 Uiso 1 1 calc R
H38B H 0.1105 0.2263 0.5080 0.033 Uiso 1 1 calc R
C39 C -0.0591(3) 0.2661(2) 0.4917(3) 0.0247(7) Uani 1 1 d .
C40 C -0.1578(3) 0.2714(3) 0.4230(3) 0.0311(8) Uani 1 1 d .
H40A H -0.1513 0.2700 0.3437 0.037 Uiso 1 1 calc R
C41 C -0.2673(3) 0.2789(3) 0.4683(3) 0.0408(10) Uani 1 1 d .
H41A H -0.3344 0.2833 0.4196 0.049 Uiso 1 1 calc R
C42 C -0.2787(3) 0.2800(3) 0.5813(3) 0.0405(10) Uani 1 1 d .
H42A H -0.3532 0.2857 0.6118 0.049 Uiso 1 1 calc R
C43 C -0.1803(4) 0.2727(3) 0.6521(3) 0.0507(12) Uani 1 1 d .
H43A H -0.1873 0.2727 0.7315 0.061 Uiso 1 1 calc R
C44 C -0.0723(3) 0.2653(3) 0.6068(3) 0.0434(10) Uani 1 1 d .
H44A H -0.0055 0.2596 0.6557 0.052 Uiso 1 1 calc R
B1 B 0.5797(3) 0.3611(3) 0.0263(3) 0.0189(7) Uani 1 1 d .

loop_
_atom_site_aniso_label
_atom_site_aniso_U_11
_atom_site_aniso_U_22
_atom_site_aniso_U_33
_atom_site_aniso_U_23
_atom_site_aniso_U_13
_atom_site_aniso_U_12
P1 0.0188(4) 0.0198(5) 0.0220(4) -0.0002(4) 0.0026(3) 0.0007(3)
F1 0.0325(11) 0.0522(15) 0.0279(11) 0.0081(10) -0.0064(8) -0.0051(10)
F2 0.0513(13) 0.0560(16) 0.0249(11) 0.0133(10) -0.0004(10) 0.0080(11)
F3 0.0506(13) 0.0411(15) 0.0450(13) 0.0187(11) 0.0228(11) 0.0064(11)
F4 0.0276(11) 0.0446(15) 0.0574(14) 0.0109(11) 0.0073(10) -0.0098(10)
F5 0.0265(10) 0.0349(13) 0.0324(11) 0.0045(9) -0.0061(8) -0.0052(9)
F6 0.0325(11) 0.0280(12) 0.0304(10) 0.0038(9) 0.0127(8) 0.0076(9)
F7 0.0360(11) 0.0332(13) 0.0572(14) 0.0008(11) 0.0142(10) 0.0164(10)
F8 0.0533(13) 0.0206(12) 0.0523(13) 0.0102(10) -0.0058(11) 0.0097(10)
F9 0.0610(14) 0.0343(14) 0.0351(12) 0.0147(10) 0.0099(10) -0.0012(11)
F10 0.0365(11) 0.0349(13) 0.0320(11) 0.0069(9) 0.0164(9) 0.0061(9)
F11 0.0270(10) 0.0243(11) 0.0291(10) -0.0015(9) -0.0063(8) 0.0059(8)
F12 0.0296(10) 0.0221(11) 0.0395(12) -0.0040(9) 0.0022(8) 0.0074(8)
F13 0.0485(13) 0.0359(14) 0.0411(13) -0.0209(10) -0.0027(10) 0.0121(10)
F14 0.0417(12) 0.0462(15) 0.0325(12) -0.0162(10) -0.0161(10) 0.0082(10)
F15 0.0254(10) 0.0289(12) 0.0317(11) -0.0059(9) -0.0097(8) 0.0066(8)
O1 0.0202(11) 0.0187(13) 0.0236(11) -0.0059(9) -0.0012(9) 0.0007(9)
C1 0.0236(16) 0.0161(17) 0.0209(17) -0.0022(13) 0.0006(13) 0.0023(13)
C2 0.0234(17) 0.025(2) 0.0267(18) -0.0009(15) 0.0013(14) 0.0017(14)
C3 0.038(2) 0.030(2) 0.0214(18) 0.0001(15) 0.0002(15) 0.0109(16)
C4 0.039(2) 0.027(2) 0.0302(19) 0.0056(16) 0.0159(16) 0.0086(16)
C5 0.0260(18) 0.020(2) 0.040(2) 0.0008(16) 0.0073(16) -0.0007(14)
C6 0.0283(17) 0.0190(19) 0.0245(18) -0.0011(14) -0.0004(14) 0.0046(14)
C7 0.0176(15) 0.0167(17) 0.0192(15) -0.0019(13) -0.0032(12) -0.0020(12)
C8 0.0185(16) 0.0230(19) 0.0207(16) -0.0004(14) 0.0001(13) 0.0002(13)
C9 0.0235(17) 0.0211(19) 0.0334(19) -0.0031(15) -0.0002(14) 0.0036(14)
C10 0.0262(17) 0.0188(19) 0.035(2) 0.0035(15) -0.0090(15) 0.0008(14)
C11 0.0362(19) 0.024(2) 0.0252(19) 0.0045(15) -0.0032(15) -0.0050(15)
C12 0.0215(16) 0.0208(19) 0.0280(18) -0.0023(15) 0.0031(14) 0.0010(13)
C13 0.0199(15) 0.0187(18) 0.0183(16) 0.0025(13) 0.0022(12) -0.0035(13)
C14 0.0192(15) 0.0197(18) 0.0185(16) 0.0021(14) -0.0017(12) -0.0032(13)
C15 0.0183(15) 0.0168(18) 0.0284(18) 0.0039(14) 0.0028(13) 0.0026(13)
C16 0.0296(18) 0.0197(19) 0.0276(19) -0.0090(15) 0.0047(15) -0.0037(14)
C17 0.0219(17) 0.029(2) 0.0232(17) -0.0020(15) -0.0056(14) -0.0007(14)
C18 0.0192(16) 0.025(2) 0.0231(17) 0.0018(14) 0.0011(13) 0.0019(14)
C19 0.0225(17) 0.0227(19) 0.0243(17) -0.0074(14) -0.0013(13) 0.0015(14)
C20 0.0208(16) 0.0226(19) 0.0193(16) -0.0029(14) 0.0001(13) -0.0007(13)
C21 0.0250(17) 0.0233(19) 0.0233(17) -0.0013(14) 0.0016(13) -0.0006(14)
C22 0.0241(18) 0.036(2) 0.0277(18) 0.0058(16) -0.0004(14) 0.0025(15)
C23 0.0155(17) 0.053(3) 0.0284(19) 0.0018(17) 0.0003(14) -0.0057(16)
C24 0.0295(19) 0.031(2) 0.040(2) -0.0009(18) 0.0009(16) -0.0100(16)
C25 0.0241(17) 0.026(2) 0.033(2) -0.0023(15) 0.0018(14) 0.0014(14)
C26 0.0229(17) 0.033(2) 0.0298(19) -0.0025(16) -0.0072(14) 0.0018(15)
C27 0.042(2) 0.086(4) 0.036(2) -0.008(2) -0.0088(18) 0.014(2)
C28 0.025(2) 0.042(3) 0.069(3) 0.002(2) -0.0028(18) 0.0013(17)
C29 0.029(2) 0.037(2) 0.042(2) 0.0049(18) -0.0014(16) 0.0096(16)
C30 0.0279(17) 0.032(2) 0.0190(16) 0.0075(16) 0.0023(13) -0.0028(16)
C31 0.058(3) 0.052(3) 0.029(2) -0.007(2) 0.0040(19) 0.012(2)
C32 0.073(3) 0.056(3) 0.044(3) 0.019(2) 0.010(2) -0.017(3)
C33 0.042(2) 0.073(4) 0.0259(19) 0.001(2) -0.0057(17) 0.004(2)
C34 0.0309(19) 0.024(2) 0.051(2) -0.0088(18) 0.0070(17) 0.0006(15)
C35 0.065(3) 0.051(3) 0.054(3) -0.027(2) 0.009(2) 0.009(2)
C36 0.045(2) 0.034(3) 0.076(3) -0.011(2) 0.001(2) 0.0137(19)
C37 0.050(3) 0.018(2) 0.130(5) -0.013(3) 0.027(3) -0.0038(19)
C38 0.0296(18) 0.021(2) 0.0328(19) 0.0056(16) 0.0023(15) -0.0035(14)
C39 0.0283(17) 0.0212(19) 0.0247(17) 0.0049(15) 0.0030(14) -0.0079(14)
C40 0.035(2) 0.034(2) 0.0243(18) -0.0010(16) 0.0037(15) -0.0064(16)
C41 0.032(2) 0.041(3) 0.049(2) 0.008(2) 0.0004(18) 0.0007(17)
C42 0.033(2) 0.042(3) 0.048(3) -0.0103(19) 0.0186(19) -0.0074(17)
C43 0.061(3) 0.069(3) 0.023(2) -0.005(2) 0.020(2) -0.014(2)
C44 0.038(2) 0.065(3) 0.027(2) 0.003(2) 0.0004(17) -0.012(2)
B1 0.0196(17) 0.017(2) 0.0204(18) 0.0014(16) 0.0013(13) -0.0009(14)

loop_
_atom_type_symbol
_atom_type_description
_atom_type_scat_dispersion_real
_atom_type_scat_dispersion_imag
_atom_type_scat_source
C C 0.0033 0.0016 'International Tables Vol C Tables 4.2.6.8 and 6.1.1.4'
B B 0.0013 0.0007 'International Tables Vol C Tables 4.2.6.8 and 6.1.1.4'
P P 0.1023 0.0942 'International Tables Vol C Tables 4.2.6.8 and 6.1.1.4'
F F 0.0171 0.0103 'International Tables Vol C Tables 4.2.6.8 and 6.1.1.4'
O O 0.0106 0.0060 'International Tables Vol C Tables 4.2.6.8 and 6.1.1.4'
H H 0.0000 0.0000 'International Tables Vol C Tables 4.2.6.8 and 6.1.1.4'

loop_
_geom_angle_atom_site_label_1
_geom_angle_atom_site_label_2
_geom_angle_atom_site_label_3
_geom_angle
C38 P1 C30 106.31(16)
C38 P1 C34 111.92(16)
C30 P1 C34 112.33(17)
C38 P1 C26 102.50(16)
C30 P1 C26 111.93(14)
C34 P1 C26 111.34(16)
C19 O1 B1 120.0(2)
C2 C1 C6 113.2(3)
C2 C1 B1 126.0(3)
C6 C1 B1 120.7(3)
F1 C2 C1 121.1(3)
F1 C2 C3 114.6(3)
C1 C2 C3 124.2(3)
F2 C3 C4 119.8(3)
F2 C3 C2 120.8(3)
C4 C3 C2 119.3(3)
F3 C4 C5 120.9(3)
F3 C4 C3 120.0(3)
C5 C4 C3 119.1(3)
F4 C5 C4 119.5(3)
F4 C5 C6 120.9(3)
C4 C5 C6 119.6(3)
F5 C6 C5 116.5(3)
F5 C6 C1 118.9(3)
C5 C6 C1 124.5(3)
C8 C7 C12 112.2(3)
C8 C7 B1 128.4(3)
C12 C7 B1 118.7(3)
F6 C8 C9 114.6(3)
F6 C8 C7 120.1(3)
C9 C8 C7 125.3(3)
F7 C9 C8 121.1(3)
F7 C9 C10 119.1(3)
C8 C9 C10 119.8(3)
F8 C10 C9 121.0(3)
F8 C10 C11 120.8(3)
C9 C10 C11 118.1(3)
F9 C11 C12 121.1(3)
F9 C11 C10 119.1(3)
C12 C11 C10 119.8(3)
F10 C12 C11 115.6(3)
F10 C12 C7 119.6(3)
C11 C12 C7 124.9(3)
C18 C13 C14 113.7(3)
C18 C13 B1 126.4(3)
C14 C13 B1 119.9(3)
F11 C14 C15 115.8(3)
F11 C14 C13 120.2(3)
C15 C14 C13 124.1(3)
F12 C15 C16 119.5(3)
F12 C15 C14 120.7(3)
C16 C15 C14 119.8(3)
F13 C16 C15 120.4(3)
F13 C16 C17 120.4(3)
C15 C16 C17 119.2(3)
F14 C17 C16 119.7(3)
F14 C17 C18 120.9(3)
C16 C17 C18 119.3(3)
F15 C18 C13 121.2(3)
F15 C18 C17 115.0(3)
C13 C18 C17 123.8(3)
O1 C19 C20 109.1(2)
O1 C19 H19A 109.9
C20 C19 H19A 109.9
O1 C19 H19B 109.9
C20 C19 H19B 109.9
H19A C19 H19B 108.3
C21 C20 C25 118.7(3)
C21 C20 C19 120.9(3)
C25 C20 C19 120.4(3)
C20 C21 C22 120.6(3)
C20 C21 H21A 119.7
C22 C21 H21A 119.7
C21 C22 C23 120.0(3)
C21 C22 H22A 120.0
C23 C22 H22A 120.0
C24 C23 C22 119.8(3)
C24 C23 H23A 120.1
C22 C23 H23A 120.1
C25 C24 C23 119.8(3)
C25 C24 H24A 120.1
C23 C24 H24A 120.1
C24 C25 C20 121.1(3)
C24 C25 H25A 119.4
C20 C25 H25A 119.4
C27 C26 C29 107.9(3)
C27 C26 C28 108.3(3)
C29 C26 C28 106.6(3)
C27 C26 P1 110.9(2)
C29 C26 P1 111.1(2)
C28 C26 P1 111.8(2)
C26 C27 H27A 109.5
C26 C27 H27B 109.5
H27A C27 H27B 109.5
C26 C27 H27C 109.5
H27A C27 H27C 109.5
H27B C27 H27C 109.5
C26 C28 H28A 109.5
C26 C28 H28B 109.5
H28A C28 H28B 109.5
C26 C28 H28C 109.5
H28A C28 H28C 109.5
H28B C28 H28C 109.5
C26 C29 H29A 109.5
C26 C29 H29B 109.5
H29A C29 H29B 109.5
C26 C29 H29C 109.5
H29A C29 H29C 109.5
H29B C29 H29C 109.5
C31 C30 C33 107.0(3)
C31 C30 C32 108.1(3)
C33 C30 C32 107.6(3)
C31 C30 P1 112.2(2)
C33 C30 P1 110.4(2)
C32 C30 P1 111.3(3)
C30 C31 H31A 109.5
C30 C31 H31B 109.5
H31A C31 H31B 109.5
C30 C31 H31C 109.5
H31A C31 H31C 109.5
H31B C31 H31C 109.5
C30 C32 H32A 109.5
C30 C32 H32B 109.5
H32A C32 H32B 109.5
C30 C32 H32C 109.5
H32A C32 H32C 109.5
H32B C32 H32C 109.5
C30 C33 H33A 109.5
C30 C33 H33B 109.5
H33A C33 H33B 109.5
C30 C33 H33C 109.5
H33A C33 H33C 109.5
H33B C33 H33C 109.5
C36 C34 C35 106.3(3)
C36 C34 C37 109.8(4)
C35 C34 C37 107.4(4)
C36 C34 P1 112.1(3)
C35 C34 P1 111.2(3)
C37 C34 P1 110.0(2)
C34 C35 H35A 109.5
C34 C35 H35B 109.5
H35A C35 H35B 109.5
C34 C35 H35C 109.5
H35A C35 H35C 109.5
H35B C35 H35C 109.5
C34 C36 H36A 109.5
C34 C36 H36B 109.5
H36A C36 H36B 109.5
C34 C36 H36C 109.5
H36A C36 H36C 109.5
H36B C36 H36C 109.5
C34 C37 H37A 109.5
C34 C37 H37B 109.5
H37A C37 H37B 109.5
C34 C37 H37C 109.5
H37A C37 H37C 109.5
H37B C37 H37C 109.5
C39 C38 P1 122.7(2)
C39 C38 H38A 106.7
P1 C38 H38A 106.7
C39 C38 H38B 106.7
P1 C38 H38B 106.7
H38A C38 H38B 106.6
C40 C39 C44 117.9(3)
C40 C39 C38 123.4(3)
C44 C39 C38 118.6(3)
C39 C40 C41 121.0(3)
C39 C40 H40A 119.5
C41 C40 H40A 119.5
C42 C41 C40 120.5(4)
C42 C41 H41A 119.7
C40 C41 H41A 119.7
C41 C42 C43 119.4(3)
C41 C42 H42A 120.3
C43 C42 H42A 120.3
C44 C43 C42 119.7(3)
C44 C43 H43A 120.1
C42 C43 H43A 120.1
C43 C44 C39 121.5(4)
C43 C44 H44A 119.3
C39 C44 H44A 119.3
O1 B1 C13 104.7(2)
O1 B1 C7 107.4(3)
C13 B1 C7 112.6(2)
O1 B1 C1 113.8(2)
C13 B1 C1 104.8(3)
C7 B1 C1 113.3(2)

loop_
_geom_bond_atom_site_label_1
_geom_bond_atom_site_label_2
_geom_bond_distance
P1 C38 1.856(3)
P1 C30 1.885(3)
P1 C34 1.893(4)
P1 C26 1.896(3)
F1 C2 1.352(4)
F2 C3 1.344(4)
F3 C4 1.349(4)
F4 C5 1.351(4)
F5 C6 1.351(4)
F6 C8 1.359(3)
F7 C9 1.348(4)
F8 C10 1.341(4)
F9 C11 1.353(4)
F10 C12 1.356(4)
F11 C14 1.358(3)
F12 C15 1.353(4)
F13 C16 1.344(4)
F14 C17 1.346(4)
F15 C18 1.352(4)
O1 C19 1.405(4)
O1 B1 1.457(4)
C1 C2 1.384(4)
C1 C6 1.399(4)
C1 B1 1.676(5)
C2 C3 1.389(5)
C3 C4 1.383(5)
C4 C5 1.367(5)
C5 C6 1.377(5)
C7 C8 1.387(4)
C7 C12 1.393(4)
C7 B1 1.670(5)
C8 C9 1.370(5)
C9 C10 1.375(5)
C10 C11 1.380(5)
C11 C12 1.372(5)
C13 C18 1.385(4)
C13 C14 1.392(4)
C13 B1 1.666(5)
C14 C15 1.377(4)
C15 C16 1.364(4)
C16 C17 1.377(5)
C17 C18 1.389(5)
C19 C20 1.511(4)
C19 H19A 0.9900
C19 H19B 0.9900
C20 C21 1.386(5)
C20 C25 1.394(5)
C21 C22 1.387(4)
C21 H21A 0.9500
C22 C23 1.391(5)
C22 H22A 0.9500
C23 C24 1.386(5)
C23 H23A 0.9500
C24 C25 1.377(5)
C24 H24A 0.9500
C25 H25A 0.9500
C26 C27 1.532(5)
C26 C29 1.549(5)
C26 C28 1.550(5)
C27 H27A 0.9800
C27 H27B 0.9800
C27 H27C 0.9800
C28 H28A 0.9800
C28 H28B 0.9800
C28 H28C 0.9800
C29 H29A 0.9800
C29 H29B 0.9800
C29 H29C 0.9800
C30 C31 1.512(5)
C30 C33 1.538(5)
C30 C32 1.561(5)
C31 H31A 0.9800
C31 H31B 0.9800
C31 H31C 0.9800
C32 H32A 0.9800
C32 H32B 0.9800
C32 H32C 0.9800
C33 H33A 0.9800
C33 H33B 0.9800
C33 H33C 0.9800
C34 C36 1.515(5)
C34 C35 1.543(6)
C34 C37 1.550(5)
C35 H35A 0.9800
C35 H35B 0.9800
C35 H35C 0.9800
C36 H36A 0.9800
C36 H36B 0.9800
C36 H36C 0.9800
C37 H37A 0.9800
C37 H37B 0.9800
C37 H37C 0.9800
C38 C39 1.526(4)
C38 H38A 0.9900
C38 H38B 0.9900
C39 C40 1.376(5)
C39 C44 1.383(5)
C40 C41 1.396(5)
C40 H40A 0.9500
C41 C42 1.355(5)
C41 H41A 0.9500
C42 C43 1.390(6)
C42 H42A 0.9500
C43 C44 1.380(5)
C43 H43A 0.9500
C44 H44A 0.9500

loop_
_geom_torsion_atom_site_label_1
_geom_torsion_atom_site_label_2
_geom_torsion_atom_site_label_3
_geom_torsion_atom_site_label_4
_geom_torsion
C6 C1 C2 F1 -178.1(3)
B1 C1 C2 F1 -2.1(5)
C6 C1 C2 C3 2.3(5)
B1 C1 C2 C3 178.3(3)
F1 C2 C3 F2 -1.6(5)
C1 C2 C3 F2 178.0(3)
F1 C2 C3 C4 -179.9(3)
C1 C2 C3 C4 -0.3(5)
F2 C3 C4 F3 -0.1(5)
C2 C3 C4 F3 178.2(3)
F2 C3 C4 C5 -179.5(3)
C2 C3 C4 C5 -1.2(5)
F3 C4 C5 F4 0.8(5)
C3 C4 C5 F4 -179.7(3)
F3 C4 C5 C6 -179.0(3)
C3 C4 C5 C6 0.5(5)
F4 C5 C6 F5 -0.1(5)
C4 C5 C6 F5 179.7(3)
F4 C5 C6 C1 -178.0(3)
C4 C5 C6 C1 1.8(5)
C2 C1 C6 F5 179.1(3)
B1 C1 C6 F5 2.9(4)
C2 C1 C6 C5 -3.1(5)
B1 C1 C6 C5 -179.3(3)
C12 C7 C8 F6 177.6(3)
B1 C7 C8 F6 7.7(5)
C12 C7 C8 C9 -0.9(5)
B1 C7 C8 C9 -170.8(3)
F6 C8 C9 F7 0.2(4)
C7 C8 C9 F7 178.8(3)
F6 C8 C9 C10 -178.7(3)
C7 C8 C9 C10 -0.2(5)
F7 C9 C10 F8 0.4(5)
C8 C9 C10 F8 179.4(3)
F7 C9 C10 C11 -177.9(3)
C8 C9 C10 C11 1.0(5)
F8 C10 C11 F9 -0.3(5)
C9 C10 C11 F9 178.0(3)
F8 C10 C11 C12 -179.1(3)
C9 C10 C11 C12 -0.7(5)
F9 C11 C12 F10 0.9(5)
C10 C11 C12 F10 179.6(3)
F9 C11 C12 C7 -179.2(3)
C10 C11 C12 C7 -0.4(5)
C8 C7 C12 F10 -178.9(3)
B1 C7 C12 F10 -7.8(4)
C8 C7 C12 C11 1.2(5)
B1 C7 C12 C11 172.2(3)
C18 C13 C14 F11 175.7(3)
B1 C13 C14 F11 -5.8(4)
C18 C13 C14 C15 -3.8(4)
B1 C13 C14 C15 174.7(3)
F11 C14 C15 F12 3.8(4)
C13 C14 C15 F12 -176.7(3)
F11 C14 C15 C16 -175.6(3)
C13 C14 C15 C16 3.9(5)
F12 C15 C16 F13 0.7(5)
C14 C15 C16 F13 -179.9(3)
F12 C15 C16 C17 179.2(3)
C14 C15 C16 C17 -1.4(5)
F13 C16 C17 F14 -1.7(5)
C15 C16 C17 F14 179.8(3)
F13 C16 C17 C18 177.7(3)
C15 C16 C17 C18 -0.9(5)
C14 C13 C18 F15 -178.5(3)
B1 C13 C18 F15 3.1(5)
C14 C13 C18 C17 1.4(4)
B1 C13 C18 C17 -177.0(3)
F14 C17 C18 F15 0.1(5)
C16 C17 C18 F15 -179.3(3)
F14 C17 C18 C13 -179.8(3)
C16 C17 C18 C13 0.8(5)
B1 O1 C19 C20 -173.2(3)
O1 C19 C20 C21 38.1(4)
O1 C19 C20 C25 -140.6(3)
C25 C20 C21 C22 0.9(5)
C19 C20 C21 C22 -177.7(3)
C20 C21 C22 C23 -0.5(5)
C21 C22 C23 C24 -1.3(5)
C22 C23 C24 C25 2.8(5)
C23 C24 C25 C20 -2.4(5)
C21 C20 C25 C24 0.5(5)
C19 C20 C25 C24 179.2(3)
C38 P1 C26 C27 -72.4(3)
C30 P1 C26 C27 174.1(3)
C34 P1 C26 C27 47.4(3)
C38 P1 C26 C29 47.6(3)
C30 P1 C26 C29 -66.0(3)
C34 P1 C26 C29 167.4(2)
C38 P1 C26 C28 166.7(3)
C30 P1 C26 C28 53.1(3)
C34 P1 C26 C28 -73.5(3)
C38 P1 C30 C31 -69.8(3)
C34 P1 C30 C31 167.5(3)
C26 P1 C30 C31 41.3(3)
C38 P1 C30 C33 49.4(3)
C34 P1 C30 C33 -73.3(3)
C26 P1 C30 C33 160.6(3)
C38 P1 C30 C32 168.9(3)
C34 P1 C30 C32 46.1(3)
C26 P1 C30 C32 -80.0(3)
C38 P1 C34 C36 -75.4(3)
C30 P1 C34 C36 44.1(3)
C26 P1 C34 C36 170.5(3)
C38 P1 C34 C35 43.3(3)
C30 P1 C34 C35 162.9(3)
C26 P1 C34 C35 -70.7(3)
C38 P1 C34 C37 162.1(3)
C30 P1 C34 C37 -78.4(3)
C26 P1 C34 C37 48.1(4)
C30 P1 C38 C39 -103.4(3)
C34 P1 C38 C39 19.6(3)
C26 P1 C38 C39 139.0(3)
P1 C38 C39 C40 81.9(4)
P1 C38 C39 C44 -101.9(4)
C44 C39 C40 C41 2.1(6)
C38 C39 C40 C41 178.3(3)
C39 C40 C41 C42 -0.7(6)
C40 C41 C42 C43 -0.7(6)
C41 C42 C43 C44 0.7(7)
C42 C43 C44 C39 0.8(7)
C40 C39 C44 C43 -2.1(6)
C38 C39 C44 C43 -178.5(4)
C19 O1 B1 C13 -169.2(2)
C19 O1 B1 C7 -49.3(3)
C19 O1 B1 C1 77.0(4)
C18 C13 B1 O1 137.2(3)
C14 C13 B1 O1 -41.1(4)
C18 C13 B1 C7 20.8(4)
C14 C13 B1 C7 -157.4(3)
C18 C13 B1 C1 -102.7(3)
C14 C13 B1 C1 79.0(3)
C8 C7 B1 O1 111.4(3)
C12 C7 B1 O1 -58.0(3)
C8 C7 B1 C13 -133.9(3)
C12 C7 B1 C13 56.7(4)
C8 C7 B1 C1 -15.2(4)
C12 C7 B1 C1 175.4(3)
C2 C1 B1 O1 5.2(5)
C6 C1 B1 O1 -179.1(3)
C2 C1 B1 C13 -108.6(3)
C6 C1 B1 C13 67.1(3)
C2 C1 B1 C7 128.3(3)
C6 C1 B1 C7 -56.0(4)
